data_2224383
loop_
_publ_author_name
'Aydogan, Abdullah'
'Akar, Ahmet'

_publ_section_title
;
 5,10,10,15,20,20-Hexamethylcalix[4]pyrrole 5,15-diethyl diester
;
_journal_coeditor_code OM2288
_journal_issue 12
_journal_name_full 'Acta Crystallographica Section E'
_journal_page_first o3157
_journal_paper_doi 10.1107/S1600536809048260
_journal_volume 65
_journal_year 2009
_chemical_formula_iupac 'C32 H40 N4 O4'
_chemical_formula_moiety 'C32 H40 N4 O4'
_chemical_formula_sum 'C32 H40 N4 O4'
_chemical_formula_weight 544.68
_chemical_name_systematic
;
5,10,10,15,20,20-hexamethyl-5,10,15,20,22,24-hexahydroporphyrin
5,15-diethyl diester
;
_space_group_IT_number 14
_symmetry_cell_setting monoclinic
_symmetry_space_group_name_Hall '-P 2yn'
_symmetry_space_group_name_H-M 'P 1 21/n 1'
_atom_sites_solution_hydrogens geom
_atom_sites_solution_primary direct
_atom_sites_solution_secondary difmap
_audit_creation_method SHELXL-97
_cell_angle_alpha 90.00
_cell_angle_beta 95.380(2)
_cell_angle_gamma 90.00
_cell_formula_units_Z 4
_cell_length_a 10.4392(3)
_cell_length_b 11.6453(3)
_cell_length_c 24.0488(7)
_cell_measurement_reflns_used 5852
_cell_measurement_temperature 153(2)
_cell_measurement_theta_max 27.5
_cell_measurement_theta_min 2.9
_cell_volume 2910.68(14)
_computing_cell_refinement 'COLLECT (Nonius, 1998)'
_computing_data_collection 'COLLECT (Nonius, 1998)'
_computing_data_reduction
;
DENZO and SCALEPACK (Otwinowski & Minor, 1997)
;
_computing_molecular_graphics 'SHELXTL/PC (Sheldrick, 2008)'
_computing_publication_material 'SHELXTL/PC (Sheldrick, 2008)'
_computing_structure_refinement 'SHELXTL/PC (Sheldrick, 2008)'
_computing_structure_solution
;
SIR97 (Altomare <i>et al.</i>,  1999)
;
_diffrn_ambient_temperature 153(2)
_diffrn_measured_fraction_theta_full 0.992
_diffrn_measured_fraction_theta_max 0.992
_diffrn_measurement_device_type 'Nonius KappaCCD'
_diffrn_measurement_method \w
_diffrn_radiation_monochromator graphite
_diffrn_radiation_source 'fine-focus sealed tube'
_diffrn_radiation_type MoK\a
_diffrn_radiation_wavelength 0.71073
_diffrn_reflns_av_R_equivalents 0.0642
_diffrn_reflns_av_sigmaI/netI 0.1327
_diffrn_reflns_limit_h_max 13
_diffrn_reflns_limit_h_min -13
_diffrn_reflns_limit_k_max 15
_diffrn_reflns_limit_k_min -15
_diffrn_reflns_limit_l_max 31
_diffrn_reflns_limit_l_min -31
_diffrn_reflns_number 11684
_diffrn_reflns_theta_full 27.47
_diffrn_reflns_theta_max 27.47
_diffrn_reflns_theta_min 3.03
_exptl_absorpt_coefficient_mu 0.083
_exptl_absorpt_correction_type none
_exptl_crystal_colour yellow
_exptl_crystal_density_diffrn 1.243
_exptl_crystal_density_method 'not measured'
_exptl_crystal_description prisms
_exptl_crystal_F_000 1168
_exptl_crystal_size_max 0.30
_exptl_crystal_size_mid 0.30
_exptl_crystal_size_min 0.23
_refine_diff_density_max 0.259
_refine_diff_density_min -0.302
_refine_ls_extinction_coef 0.0023(5)
_refine_ls_extinction_expression Fc^*^=kFc[1+0.001xFc^2^\l^3^/sin(2\q)]^-1/4^
_refine_ls_extinction_method 'SHELXTL/PC (Sheldrick, 1998)'
_refine_ls_goodness_of_fit_ref 1.089
_refine_ls_hydrogen_treatment mixed
_refine_ls_matrix_type full
_refine_ls_number_parameters 390
_refine_ls_number_reflns 6619
_refine_ls_number_restraints 12
_refine_ls_restrained_S_all 1.096
_refine_ls_R_factor_all 0.1731
_refine_ls_R_factor_gt 0.0565
_refine_ls_shift/su_max 0.035
_refine_ls_shift/su_mean 0.003
_refine_ls_structure_factor_coef Fsqd
_refine_ls_weighting_details 'calc w=1/[\s^2^(Fo^2^)+(0.0440P)^2^] where P=(Fo^2^+2Fc^2^)/3'
_refine_ls_weighting_scheme calc
_refine_ls_wR_factor_gt 0.1098
_refine_ls_wR_factor_ref 0.1347
_reflns_number_gt 2971
_reflns_number_total 6619
_reflns_threshold_expression I>2sigma(I)
_cod_data_source_file om2288.cif
_cod_data_source_block I
_cod_depositor_comments
;
The following automatic conversions were performed:
'_symmetry_cell_setting' value 'Monoclinic' changed to 'monoclinic'
according to '/home/saulius/struct/CIF-dictionaries/cif_core.dic'
dictionary named 'cif_core.dic' version 2.4.1 from 2010-06-29.

Automatic conversion script
Id: cif_fix_enum 1527 2010-12-29 10:47:43Z saulius 

The following automatic conversions were performed:

'_symmetry_cell_setting' value 'Monoclinic' changed to 'monoclinic'
according to /home/saulius/struct/CIF-dictionaries/cif_core.dic
dictionary named 'cif_core.dic' version 2.4.1 from 2010-06-29.

Automatic conversion script
Id: cif_fix_values 1715 2011-07-08 13:25:40Z adriana 
;
_cod_original_sg_symbol_H-M 'P 21/n'
_cod_database_code 2224383
_cod_database_fobs_code 2224383

loop_
_symmetry_equiv_pos_as_xyz
'x, y, z'
'-x+1/2, y+1/2, -z+1/2'
'-x, -y, -z'
'x-1/2, -y-1/2, z-1/2'

loop_
_atom_site_type_symbol
_atom_site_label
_atom_site_fract_x
_atom_site_fract_y
_atom_site_fract_z
_atom_site_U_iso_or_equiv
_atom_site_adp_type
_atom_site_calc_flag
_atom_site_refinement_flags
_atom_site_occupancy
_atom_site_disorder_assembly
_atom_site_disorder_group
N N1 0.41232(19) 0.58854(17) 0.12330(8) 0.0335(5) Uani d . 1 . .
N N2 0.57872(18) 0.40469(18) 0.21083(8) 0.0320(5) Uani d . 1 . .
N N3 0.86084(19) 0.48641(18) 0.15438(9) 0.0364(5) Uani d . 1 . .
N N4 0.69557(17) 0.70790(17) 0.08407(9) 0.0332(5) Uani d . 1 . .
C C1 0.41029(19) 0.70290(18) 0.10945(9) 0.0294(6) Uani d . 1 . .
C C2 0.3522(2) 0.7587(2) 0.14962(9) 0.0353(6) Uani d . 1 . .
H H2 0.3358 0.8397 0.1507 0.042 Uiso d R 1 . .
C C3 0.3188(2) 0.6765(2) 0.18906(10) 0.0351(6) Uani d . 1 . .
H H3 0.2777 0.6920 0.2224 0.042 Uiso d R 1 . .
C C4 0.35692(19) 0.57116(19) 0.17249(9) 0.0289(6) Uani d . 1 . .
C C5 0.3415(2) 0.45208(18) 0.19602(9) 0.0296(6) Uani d . 1 . .
C C6 0.4570(2) 0.38006(19) 0.18602(9) 0.0302(6) Uani d . 1 . .
C C7 0.4680(2) 0.2850(2) 0.15386(10) 0.0373(6) Uani d . 1 . .
H H7 0.3987 0.2475 0.1319 0.045 Uiso d R 1 . .
C C8 0.5988(2) 0.2511(2) 0.15865(10) 0.0394(6) Uani d . 1 . .
H H8 0.6346 0.1872 0.1401 0.047 Uiso d R 1 . .
C C9 0.6660(2) 0.32472(19) 0.19419(9) 0.0312(6) Uani d . 1 . .
C C10 0.8051(2) 0.3271(2) 0.21892(10) 0.0372(6) Uani d . 1 . .
C C11 0.8675(2) 0.4401(2) 0.20719(10) 0.0343(6) Uani d . 1 . .
C C12 0.9319(2) 0.5184(2) 0.24153(10) 0.0398(6) Uani d . 1 . .
H H12 0.9505 0.5087 0.2811 0.048 Uiso d R 1 . .
C C13 0.9654(2) 0.6129(2) 0.20934(10) 0.0395(6) Uani d . 1 . .
H H13 1.0120 0.6799 0.2229 0.047 Uiso d R 1 . .
C C14 0.9206(2) 0.5919(2) 0.15496(10) 0.0324(6) Uani d . 1 . .
C C15 0.9303(2) 0.65566(19) 0.10072(10) 0.0357(6) Uani d . 1 . .
C C16 0.8010(2) 0.65376(19) 0.06609(10) 0.0314(6) Uani d . 1 . .
C C17 0.7601(2) 0.6029(2) 0.01682(10) 0.0412(7) Uani d . 1 . .
H H17 0.8129 0.5597 -0.0062 0.049 Uiso d R 1 . .
C C18 0.6277(2) 0.6277(2) 0.00454(10) 0.0412(6) Uani d . 1 . .
H H18 0.5728 0.6012 -0.0272 0.049 Uiso d R 1 . .
C C19 0.5895(2) 0.69349(18) 0.04663(9) 0.0282(5) Uani d . 1 . .
C C20 0.4601(2) 0.74499(18) 0.05557(9) 0.0290(6) Uani d . 1 . .
C C21 0.2204(2) 0.39553(19) 0.16701(10) 0.0388(6) Uani d . 1 . .
H H21A 0.2292 0.3889 0.1278 0.058 Uiso d R 1 . .
H H21B 0.2085 0.3206 0.1824 0.058 Uiso d R 1 . .
H H21C 0.1472 0.4427 0.1725 0.058 Uiso d R 1 . .
C C22 0.3263(2) 0.46188(19) 0.25879(9) 0.0380(6) Uani d . 1 . .
H H22A 0.4022 0.4963 0.2774 0.057 Uiso d R 1 . .
H H22B 0.2529 0.5089 0.2642 0.057 Uiso d R 1 . .
H H22C 0.3143 0.3869 0.2740 0.057 Uiso d R 1 . .
C C23 0.8124(2) 0.3064(2) 0.28177(10) 0.0464(7) Uani d . 1 . .
H H23A 0.7728 0.3686 0.3000 0.070 Uiso d R 1 . .
H H23B 0.7676 0.2362 0.2881 0.070 Uiso d R 1 . .
H H23C 0.9006 0.2994 0.2967 0.070 Uiso d R 1 . .
C C24 0.8709(2) 0.2257(2) 0.19279(11) 0.0450(7) Uani d . 1 . .
O O25 0.89367(17) 0.13441(17) 0.21515(8) 0.0633(6) Uani d . 1 . .
O O26 0.89694(16) 0.24818(15) 0.14039(7) 0.0576(5) Uani d D 1 A .
C C27 0.9610(3) 0.1595(3) 0.11130(14) 0.0835(11) Uani d D 1 . .
H H27C 1.0493 0.1554 0.1263 0.100 Uiso d PR 0.23 A .
H H27D 0.9216 0.0867 0.1176 0.100 Uiso d PR 0.23 . .
H H27A 1.0173 0.1177 0.1379 0.100 Uiso d PR 0.77 . .
H H27B 1.0123 0.1939 0.0847 0.100 Uiso d PR 0.77 . .
C C28 0.8770(4) 0.0833(3) 0.08351(19) 0.0866(14) Uani d PD 0.77 A 1
H H28A 0.9235 0.0259 0.0650 0.130 Uiso d PR 0.77 A 1
H H28B 0.8272 0.0472 0.1102 0.130 Uiso d PR 0.77 A 1
H H28C 0.8206 0.1239 0.0564 0.130 Uiso d PR 0.77 A 1
C C28A 0.9568(12) 0.1779(10) 0.0542(3) 0.065(4) Uiso d PD 0.23 A 2
H H28D 1.0006 0.1173 0.0366 0.098 Uiso d PR 0.23 A 2
H H28E 0.8686 0.1806 0.0388 0.098 Uiso d PR 0.23 A 2
H H28F 0.9976 0.2499 0.0476 0.098 Uiso d PR 0.23 A 2
C C29 1.0315(2) 0.5981(2) 0.06754(10) 0.0445(7) Uani d . 1 . .
H H29A 1.0052 0.5207 0.0588 0.067 Uiso d R 1 . .
H H29B 1.0404 0.6396 0.0336 0.067 Uiso d R 1 . .
H H29C 1.1126 0.5973 0.0900 0.067 Uiso d R 1 . .
C C30 0.9734(2) 0.7806(2) 0.11352(11) 0.0475(7) Uani d . 1 . .
H H30A 0.9107 0.8184 0.1338 0.071 Uiso d R 1 . .
H H30B 1.0547 0.7791 0.1358 0.071 Uiso d R 1 . .
H H30C 0.9825 0.8214 0.0794 0.071 Uiso d R 1 . .
C C31 0.3626(2) 0.7138(2) 0.00625(9) 0.0401(6) Uani d . 1 . .
H H31A 0.3936 0.7393 -0.0280 0.060 Uiso d R 1 . .
H H31B 0.3514 0.6320 0.0051 0.060 Uiso d R 1 . .
H H31C 0.2817 0.7500 0.0108 0.060 Uiso d R 1 . .
C C32 0.4738(2) 0.8754(2) 0.06379(10) 0.0350(6) Uani d . 1 . .
O O33 0.56342(17) 0.92236(14) 0.08880(7) 0.0483(5) Uani d . 1 . .
O O34 0.36920(15) 0.93043(13) 0.04203(7) 0.0469(5) Uani d D 1 B .
C C35 0.3633(3) 1.0521(2) 0.05480(13) 0.0615(9) Uani d D 1 . .
H H35C 0.4456 1.0784 0.0710 0.074 Uiso d PR 0.19 B .
H H35D 0.3400 1.0956 0.0214 0.074 Uiso d PR 0.19 . .
H H35A 0.4335 1.0915 0.0401 0.074 Uiso d PR 0.81 . .
H H35B 0.3700 1.0626 0.0946 0.074 Uiso d PR 0.81 . .
C C36 0.2440(3) 1.0986(3) 0.03141(18) 0.0751(13) Uani d PD 0.81 B 1
H H36A 0.2399 1.1790 0.0399 0.113 Uiso d PR 0.81 B 1
H H36B 0.2374 1.0882 -0.0084 0.113 Uiso d PR 0.81 B 1
H H36C 0.1744 1.0593 0.0466 0.113 Uiso d PR 0.81 B 1
C C36A 0.2700(13) 1.0685(10) 0.0931(6) 0.072(5) Uiso d PD 0.19 B 2
H H36D 0.2637 1.1482 0.1026 0.109 Uiso d PR 0.19 B 2
H H36E 0.1882 1.0420 0.0764 0.109 Uiso d PR 0.19 B 2
H H36F 0.2944 1.0247 0.1262 0.109 Uiso d PR 0.19 B 2
H H1N 0.453(2) 0.5350(18) 0.1093(9) 0.031(7) Uiso d . 1 . .
H H2N 0.600(2) 0.4638(19) 0.2312(9) 0.040(8) Uiso d . 1 . .
H H3N 0.819(2) 0.4537(18) 0.1267(9) 0.029(7) Uiso d . 1 . .
H H4N 0.698(2) 0.752(2) 0.1135(10) 0.053(8) Uiso d . 1 . .

loop_
_atom_site_aniso_label
_atom_site_aniso_U_11
_atom_site_aniso_U_22
_atom_site_aniso_U_33
_atom_site_aniso_U_12
_atom_site_aniso_U_13
_atom_site_aniso_U_23
N1 0.0380(12) 0.0285(13) 0.0356(13) 0.0067(10) 0.0116(10) -0.0012(10)
N2 0.0303(12) 0.0319(13) 0.0334(12) -0.0028(10) 0.0021(10) -0.0029(10)
N3 0.0301(12) 0.0465(14) 0.0320(14) -0.0011(11) -0.0003(10) 0.0010(12)
N4 0.0322(13) 0.0405(13) 0.0268(12) 0.0038(10) 0.0030(10) -0.0034(11)
C1 0.0247(12) 0.0273(14) 0.0361(15) 0.0016(10) 0.0027(11) 0.0029(12)
C2 0.0340(14) 0.0289(13) 0.0448(16) 0.0060(11) 0.0126(12) 0.0005(13)
C3 0.0334(14) 0.0359(15) 0.0383(15) 0.0029(12) 0.0144(12) 0.0002(12)
C4 0.0222(12) 0.0340(14) 0.0310(14) 0.0021(11) 0.0047(11) 0.0008(12)
C5 0.0262(13) 0.0306(14) 0.0322(14) -0.0004(11) 0.0046(11) 0.0013(11)
C6 0.0269(14) 0.0312(14) 0.0319(14) -0.0026(11) -0.0001(11) 0.0037(12)
C7 0.0354(15) 0.0376(15) 0.0374(15) 0.0017(12) -0.0038(12) -0.0049(13)
C8 0.0394(15) 0.0387(15) 0.0398(16) 0.0105(13) 0.0030(12) -0.0015(13)
C9 0.0293(14) 0.0355(14) 0.0294(14) 0.0053(12) 0.0058(11) 0.0063(12)
C10 0.0292(14) 0.0507(16) 0.0324(15) 0.0067(12) 0.0064(11) 0.0080(13)
C11 0.0253(13) 0.0509(16) 0.0270(15) 0.0044(12) 0.0046(11) 0.0087(13)
C12 0.0339(15) 0.0558(17) 0.0296(15) 0.0063(13) 0.0021(12) 0.0009(14)
C13 0.0327(14) 0.0479(17) 0.0379(16) -0.0016(12) 0.0030(12) -0.0064(14)
C14 0.0219(13) 0.0361(15) 0.0396(16) 0.0045(11) 0.0045(11) 0.0032(12)
C15 0.0295(14) 0.0411(15) 0.0375(15) 0.0029(11) 0.0093(12) 0.0058(13)
C16 0.0275(13) 0.0365(14) 0.0314(15) 0.0033(11) 0.0097(12) 0.0049(12)
C17 0.0393(16) 0.0466(16) 0.0389(16) 0.0074(13) 0.0094(13) -0.0089(13)
C18 0.0388(16) 0.0494(16) 0.0345(15) 0.0012(13) -0.0014(12) -0.0119(13)
C19 0.0305(13) 0.0290(13) 0.0254(13) 0.0001(11) 0.0037(11) 0.0025(11)
C20 0.0301(13) 0.0274(13) 0.0298(14) 0.0013(11) 0.0034(11) 0.0005(11)
C21 0.0287(14) 0.0377(15) 0.0497(16) -0.0001(11) 0.0014(12) 0.0029(12)
C22 0.0345(14) 0.0382(15) 0.0425(16) -0.0006(12) 0.0100(12) 0.0067(12)
C23 0.0375(15) 0.0659(18) 0.0349(15) -0.0033(13) -0.0011(12) 0.0147(14)
C24 0.0305(15) 0.0565(19) 0.0478(18) 0.0063(13) 0.0030(13) 0.0123(16)
O25 0.0570(13) 0.0590(13) 0.0736(15) 0.0257(10) 0.0044(10) 0.0218(11)
O26 0.0627(12) 0.0598(12) 0.0536(13) 0.0199(10) 0.0230(10) 0.0037(10)
C27 0.089(3) 0.082(3) 0.082(3) 0.036(2) 0.026(2) -0.015(2)
C28 0.087(3) 0.070(3) 0.098(4) 0.034(3) -0.015(3) -0.025(3)
C29 0.0347(15) 0.0597(18) 0.0408(16) 0.0062(13) 0.0123(12) 0.0075(14)
C30 0.0375(15) 0.0481(17) 0.0568(18) -0.0038(13) 0.0043(13) 0.0081(14)
C31 0.0380(15) 0.0440(15) 0.0379(16) 0.0027(12) 0.0005(12) 0.0045(13)
C32 0.0332(15) 0.0375(15) 0.0352(15) 0.0027(13) 0.0084(12) 0.0042(13)
O33 0.0475(11) 0.0368(10) 0.0592(13) -0.0056(9) -0.0024(9) -0.0044(9)
O34 0.0428(11) 0.0307(10) 0.0671(13) 0.0075(8) 0.0047(9) 0.0049(9)
C35 0.069(2) 0.0301(16) 0.088(2) 0.0102(14) 0.0207(18) 0.0045(15)
C36 0.051(2) 0.045(2) 0.129(4) 0.0151(19) 0.010(2) 0.008(2)

loop_
_atom_type_symbol
_atom_type_description
_atom_type_scat_dispersion_real
_atom_type_scat_dispersion_imag
_atom_type_scat_source
C C 0.0033 0.0016 'International Tables Vol C Tables 4.2.6.8 and 6.1.1.4'
H H 0.0000 0.0000 'International Tables Vol C Tables 4.2.6.8 and 6.1.1.4'
N N 0.0061 0.0033 'International Tables Vol C Tables 4.2.6.8 and 6.1.1.4'
O O 0.0106 0.0060 'International Tables Vol C Tables 4.2.6.8 and 6.1.1.4'

loop_
_geom_angle_atom_site_label_1
_geom_angle_atom_site_label_2
_geom_angle_atom_site_label_3
_geom_angle_site_symmetry_1
_geom_angle_site_symmetry_3
_geom_angle
_geom_angle_publ_flag
C1 N1 C4 . . 110.63(19) ?
C1 N1 H1N . . 128.3(14) ?
C4 N1 H1N . . 120.1(15) ?
C6 N2 C9 . . 109.7(2) ?
C6 N2 H2N . . 125.8(15) ?
C9 N2 H2N . . 124.2(15) ?
C11 N3 C14 . . 110.9(2) ?
C11 N3 H3N . . 121.6(15) ?
C14 N3 H3N . . 127.3(15) ?
C19 N4 C16 . . 111.1(2) ?
C19 N4 H4N . . 124.6(16) ?
C16 N4 H4N . . 123.9(16) ?
C2 C1 N1 . . 106.9(2) ?
C2 C1 C20 . . 131.7(2) ?
N1 C1 C20 . . 121.36(19) ?
C1 C2 C3 . . 108.0(2) ?
C1 C2 H2 . . 125.7 ?
C3 C2 H2 . . 126.3 ?
C4 C3 C2 . . 108.44(19) ?
C4 C3 H3 . . 125.5 ?
C2 C3 H3 . . 126.1 ?
C3 C4 N1 . . 106.06(19) ?
C3 C4 C5 . . 132.3(2) ?
N1 C4 C5 . . 121.57(19) ?
C6 C5 C4 . . 109.62(17) ?
C6 C5 C21 . . 109.06(18) ?
C4 C5 C21 . . 109.60(18) ?
C6 C5 C22 . . 110.87(18) ?
C4 C5 C22 . . 108.90(18) ?
C21 C5 C22 . . 108.77(17) ?
C7 C6 N2 . . 106.9(2) ?
C7 C6 C5 . . 130.9(2) ?
N2 C6 C5 . . 122.2(2) ?
C6 C7 C8 . . 108.2(2) ?
C6 C7 H7 . . 125.7 ?
C8 C7 H7 . . 126.1 ?
C9 C8 C7 . . 108.2(2) ?
C9 C8 H8 . . 125.5 ?
C7 C8 H8 . . 126.3 ?
C8 C9 N2 . . 106.9(2) ?
C8 C9 C10 . . 132.6(2) ?
N2 C9 C10 . . 120.3(2) ?
C11 C10 C9 . . 110.98(19) ?
C11 C10 C23 . . 110.0(2) ?
C9 C10 C23 . . 110.00(18) ?
C11 C10 C24 . . 112.22(18) ?
C9 C10 C24 . . 105.9(2) ?
C23 C10 C24 . . 107.6(2) ?
C12 C11 N3 . . 106.0(2) ?
C12 C11 C10 . . 131.9(2) ?
N3 C11 C10 . . 122.0(2) ?
C11 C12 C13 . . 108.9(2) ?
C11 C12 H12 . . 124.3 ?
C13 C12 H12 . . 126.8 ?
C14 C13 C12 . . 107.7(2) ?
C14 C13 H13 . . 125.9 ?
C12 C13 H13 . . 126.4 ?
C13 C14 N3 . . 106.5(2) ?
C13 C14 C15 . . 133.7(2) ?
N3 C14 C15 . . 119.8(2) ?
C14 C15 C16 . . 109.75(17) ?
C14 C15 C29 . . 109.79(19) ?
C16 C15 C29 . . 109.15(19) ?
C14 C15 C30 . . 109.4(2) ?
C16 C15 C30 . . 110.53(19) ?
C29 C15 C30 . . 108.18(18) ?
C17 C16 N4 . . 106.2(2) ?
C17 C16 C15 . . 132.6(2) ?
N4 C16 C15 . . 121.2(2) ?
C16 C17 C18 . . 108.3(2) ?
C16 C17 H17 . . 125.6 ?
C18 C17 H17 . . 126.1 ?
C19 C18 C17 . . 108.0(2) ?
C19 C18 H18 . . 125.3 ?
C17 C18 H18 . . 126.7 ?
C18 C19 N4 . . 106.4(2) ?
C18 C19 C20 . . 131.2(2) ?
N4 C19 C20 . . 122.40(19) ?
C19 C20 C1 . . 111.99(17) ?
C19 C20 C31 . . 109.46(18) ?
C1 C20 C31 . . 109.13(17) ?
C19 C20 C32 . . 109.68(18) ?
C1 C20 C32 . . 104.12(17) ?
C31 C20 C32 . . 112.4(2) ?
C5 C21 H21A . . 109.3 ?
C5 C21 H21B . . 110.2 ?
H21A C21 H21B . . 109.5 ?
C5 C21 H21C . . 108.9 ?
H21A C21 H21C . . 109.5 ?
H21B C21 H21C . . 109.5 ?
C5 C22 H22A . . 109.3 ?
C5 C22 H22B . . 109.4 ?
H22A C22 H22B . . 109.5 ?
C5 C22 H22C . . 109.7 ?
H22A C22 H22C . . 109.5 ?
H22B C22 H22C . . 109.5 ?
C10 C23 H23A . . 110.4 ?
C10 C23 H23B . . 108.2 ?
H23A C23 H23B . . 109.5 ?
C10 C23 H23C . . 109.8 ?
H23A C23 H23C . . 109.5 ?
H23B C23 H23C . . 109.5 ?
O25 C24 O26 . . 122.9(2) ?
O25 C24 C10 . . 125.1(2) ?
O26 C24 C10 . . 112.0(2) ?
C24 O26 C27 . . 117.3(2) ?
C28 C27 O26 . . 113.2(3) ?
C28A C27 O26 . . 113.3(5) ?
C28A C27 H27C . . 108.7 ?
O26 C27 H27C . . 108.9 ?
C28A C27 H27D . . 108.6 ?
O26 C27 H27D . . 109.3 ?
H27C C27 H27D . . 107.9 ?
C28 C27 H27A . . 108.7 ?
O26 C27 H27A . . 108.7 ?
C28 C27 H27B . . 108.4 ?
O26 C27 H27B . . 109.6 ?
H27A C27 H27B . . 108.1 ?
C27 C28 H28A . . 110.4 ?
C27 C28 H28B . . 108.5 ?
H28A C28 H28B . . 109.5 ?
C27 C28 H28C . . 109.5 ?
H28A C28 H28C . . 109.5 ?
H28B C28 H28C . . 109.5 ?
H28A C28 H28E . . 100.7 ?
C27 C28A H28D . . 110.5 ?
H28C C28A H28D . . 101.1 ?
C27 C28A H28E . . 109.0 ?
H28D C28A H28E . . 109.5 ?
C27 C28A H28F . . 108.9 ?
H28D C28A H28F . . 109.5 ?
H28E C28A H28F . . 109.5 ?
C15 C29 H29A . . 109.1 ?
C15 C29 H29B . . 110.3 ?
H29A C29 H29B . . 109.5 ?
C15 C29 H29C . . 109.0 ?
H29A C29 H29C . . 109.5 ?
H29B C29 H29C . . 109.5 ?
C15 C30 H30A . . 109.5 ?
C15 C30 H30B . . 108.7 ?
H30A C30 H30B . . 109.5 ?
C15 C30 H30C . . 110.3 ?
H30A C30 H30C . . 109.5 ?
H30B C30 H30C . . 109.5 ?
C20 C31 H31A . . 109.8 ?
C20 C31 H31B . . 109.2 ?
H31A C31 H31B . . 109.4 ?
C20 C31 H31C . . 109.5 ?
H31A C31 H31C . . 109.5 ?
H31B C31 H31C . . 109.5 ?
O33 C32 O34 . . 123.5(2) ?
O33 C32 C20 . . 125.1(2) ?
O34 C32 C20 . . 111.3(2) ?
C32 O34 C35 . . 115.9(2) ?
C36A C35 O34 . . 108.3(5) ?
C36 C35 O34 . . 109.9(2) ?
C36A C35 H35C . . 109.8 ?
O34 C35 H35C . . 110.0 ?
C36A C35 H35D . . 109.7 ?
O34 C35 H35D . . 110.5 ?
H35C C35 H35D . . 108.6 ?
C36 C35 H35A . . 110.0 ?
O34 C35 H35A . . 109.8 ?
C36 C35 H35B . . 109.0 ?
O34 C35 H35B . . 109.5 ?
H35A C35 H35B . . 108.6 ?
C35 C36 H36A . . 110.0 ?
C35 C36 H36B . . 108.9 ?
H36A C36 H36B . . 109.5 ?
C35 C36 H36C . . 109.5 ?
H36A C36 H36C . . 109.5 ?
H36B C36 H36C . . 109.5 ?
C35 C36A H36D . . 110.6 ?
H36C C36A H36D . . 101.6 ?
C35 C36A H36E . . 108.9 ?
H36D C36A H36E . . 109.5 ?
C35 C36A H36F . . 108.8 ?
H36D C36A H36F . . 109.5 ?
H36E C36A H36F . . 109.5 ?

loop_
_geom_bond_atom_site_label_1
_geom_bond_atom_site_label_2
_geom_bond_site_symmetry_2
_geom_bond_distance
_geom_bond_publ_flag
N1 C1 . 1.372(3) ?
N1 C4 . 1.379(3) ?
N1 H1N . 0.84(2) ?
N2 C6 . 1.382(3) ?
N2 C9 . 1.387(3) ?
N2 H2N . 0.86(2) ?
N3 C11 . 1.376(3) ?
N3 C14 . 1.377(3) ?
N3 H3N . 0.85(2) ?
N4 C19 . 1.370(3) ?
N4 C16 . 1.373(3) ?
N4 H4N . 0.87(2) ?
C1 C2 . 1.354(3) ?
C1 C20 . 1.522(3) ?
C2 C3 . 1.414(3) ?
C2 H2 . 0.9601 ?
C3 C4 . 1.360(3) ?
C3 H3 . 0.9602 ?
C4 C5 . 1.512(3) ?
C5 C6 . 1.507(3) ?
C5 C21 . 1.534(3) ?
C5 C22 . 1.537(3) ?
C6 C7 . 1.361(3) ?
C7 C8 . 1.417(3) ?
C7 H7 . 0.9600 ?
C8 C9 . 1.358(3) ?
C8 H8 . 0.9600 ?
C9 C10 . 1.518(3) ?
C10 C11 . 1.506(3) ?
C10 C23 . 1.526(3) ?
C10 C24 . 1.531(3) ?
C11 C12 . 1.364(3) ?
C12 C13 . 1.409(3) ?
C12 H12 . 0.9601 ?
C13 C14 . 1.369(3) ?
C13 H13 . 0.9600 ?
C14 C15 . 1.513(3) ?
C15 C16 . 1.518(3) ?
C15 C29 . 1.537(3) ?
C15 C30 . 1.545(3) ?
C16 C17 . 1.358(3) ?
C17 C18 . 1.416(3) ?
C17 H17 . 0.9598 ?
C18 C19 . 1.359(3) ?
C18 H18 . 0.9599 ?
C19 C20 . 1.512(3) ?
C20 C31 . 1.532(3) ?
C20 C32 . 1.536(3) ?
C21 H21A . 0.9601 ?
C21 H21B . 0.9600 ?
C21 H21C . 0.9600 ?
C22 H22A . 0.9600 ?
C22 H22B . 0.9600 ?
C22 H22C . 0.9600 ?
C23 H23A . 0.9600 ?
C23 H23B . 0.9600 ?
C23 H23C . 0.9600 ?
C24 O25 . 1.205(3) ?
C24 O26 . 1.340(3) ?
O26 C27 . 1.446(3) ?
C27 C28 . 1.375(4) ?
C27 C28A . 1.387(7) ?
C27 H27C . 0.9599 ?
C27 H27D . 0.9600 ?
C27 H27A . 0.9600 ?
C27 H27B . 0.9601 ?
C28 H28A . 0.9600 ?
C28 H28B . 0.9601 ?
C28 H28C . 0.9600 ?
C28A H28D . 0.9601 ?
C28A H28E . 0.9600 ?
C28A H28F . 0.9600 ?
C29 H29A . 0.9600 ?
C29 H29B . 0.9597 ?
C29 H29C . 0.9602 ?
C30 H30A . 0.9600 ?
C30 H30B . 0.9600 ?
C30 H30C . 0.9600 ?
C31 H31A . 0.9603 ?
C31 H31B . 0.9600 ?
C31 H31C . 0.9599 ?
C32 O33 . 1.196(3) ?
C32 O34 . 1.330(3) ?
O34 C35 . 1.453(3) ?
C35 C36A . 1.414(7) ?
C35 C36 . 1.424(4) ?
C35 H35C . 0.9600 ?
C35 H35D . 0.9599 ?
C35 H35A . 0.9599 ?
C35 H35B . 0.9604 ?
C36 H36A . 0.9601 ?
C36 H36B . 0.9600 ?
C36 H36C . 0.9600 ?
C36A H36D . 0.9600 ?
C36A H36E . 0.9601 ?
C36A H36F . 0.9601 ?

loop_
_geom_hbond_atom_site_label_D
_geom_hbond_atom_site_label_H
_geom_hbond_atom_site_label_A
_geom_hbond_site_symmetry_A
_geom_hbond_distance_DH
_geom_hbond_distance_HA
_geom_hbond_distance_DA
_geom_hbond_angle_DHA
N2 H2N O25 2_655 0.86(2) 2.37(2) 3.211(3) 167(2)

loop_
_geom_torsion_atom_site_label_1
_geom_torsion_atom_site_label_2
_geom_torsion_atom_site_label_3
_geom_torsion_atom_site_label_4
_geom_torsion_site_symmetry_1
_geom_torsion_site_symmetry_2
_geom_torsion_site_symmetry_3
_geom_torsion_site_symmetry_4
_geom_torsion
_geom_torsion_publ_flag
C4 N1 C1 C2 . . . . -0.6(3) ?
C4 N1 C1 C20 . . . . -177.20(18) ?
N1 C1 C2 C3 . . . . 0.4(3) ?
C20 C1 C2 C3 . . . . 176.5(2) ?
C1 C2 C3 C4 . . . . 0.0(3) ?
C2 C3 C4 N1 . . . . -0.4(2) ?
C2 C3 C4 C5 . . . . -176.6(2) ?
C1 N1 C4 C3 . . . . 0.6(3) ?
C1 N1 C4 C5 . . . . 177.35(19) ?
C3 C4 C5 C6 . . . . -146.8(2) ?
N1 C4 C5 C6 . . . . 37.4(3) ?
C3 C4 C5 C21 . . . . 93.5(3) ?
N1 C4 C5 C21 . . . . -82.2(2) ?
C3 C4 C5 C22 . . . . -25.3(3) ?
N1 C4 C5 C22 . . . . 158.90(19) ?
C9 N2 C6 C7 . . . . -0.1(2) ?
C9 N2 C6 C5 . . . . -179.93(19) ?
C4 C5 C6 C7 . . . . -114.5(3) ?
C21 C5 C6 C7 . . . . 5.5(3) ?
C22 C5 C6 C7 . . . . 125.2(3) ?
C4 C5 C6 N2 . . . . 65.3(3) ?
C21 C5 C6 N2 . . . . -174.73(19) ?
C22 C5 C6 N2 . . . . -55.0(3) ?
N2 C6 C7 C8 . . . . -0.4(2) ?
C5 C6 C7 C8 . . . . 179.4(2) ?
C6 C7 C8 C9 . . . . 0.8(3) ?
C7 C8 C9 N2 . . . . -0.8(3) ?
C7 C8 C9 C10 . . . . 174.5(2) ?
C6 N2 C9 C8 . . . . 0.6(2) ?
C6 N2 C9 C10 . . . . -175.44(19) ?
C8 C9 C10 C11 . . . . 125.4(3) ?
N2 C9 C10 C11 . . . . -59.8(3) ?
C8 C9 C10 C23 . . . . -112.7(3) ?
N2 C9 C10 C23 . . . . 62.2(3) ?
C8 C9 C10 C24 . . . . 3.3(3) ?
N2 C9 C10 C24 . . . . 178.14(19) ?
C14 N3 C11 C12 . . . . 0.4(2) ?
C14 N3 C11 C10 . . . . 177.46(19) ?
C9 C10 C11 C12 . . . . 126.1(3) ?
C23 C10 C11 C12 . . . . 4.2(3) ?
C24 C10 C11 C12 . . . . -115.5(3) ?
C9 C10 C11 N3 . . . . -50.1(3) ?
C23 C10 C11 N3 . . . . -172.0(2) ?
C24 C10 C11 N3 . . . . 68.3(3) ?
N3 C11 C12 C13 . . . . -0.3(3) ?
C10 C11 C12 C13 . . . . -177.0(2) ?
C11 C12 C13 C14 . . . . 0.2(3) ?
C12 C13 C14 N3 . . . . 0.1(2) ?
C12 C13 C14 C15 . . . . -176.7(2) ?
C11 N3 C14 C13 . . . . -0.3(2) ?
C11 N3 C14 C15 . . . . 177.00(18) ?
C13 C14 C15 C16 . . . . -137.3(3) ?
N3 C14 C15 C16 . . . . 46.3(3) ?
C13 C14 C15 C29 . . . . 102.7(3) ?
N3 C14 C15 C29 . . . . -73.7(3) ?
C13 C14 C15 C30 . . . . -15.9(3) ?
N3 C14 C15 C30 . . . . 167.72(19) ?
C19 N4 C16 C17 . . . . -0.9(3) ?
C19 N4 C16 C15 . . . . -179.13(19) ?
C14 C15 C16 C17 . . . . -112.8(3) ?
C29 C15 C16 C17 . . . . 7.6(3) ?
C30 C15 C16 C17 . . . . 126.4(3) ?
C14 C15 C16 N4 . . . . 64.9(3) ?
C29 C15 C16 N4 . . . . -174.8(2) ?
C30 C15 C16 N4 . . . . -55.9(3) ?
N4 C16 C17 C18 . . . . 0.5(3) ?
C15 C16 C17 C18 . . . . 178.5(2) ?
C16 C17 C18 C19 . . . . 0.0(3) ?
C17 C18 C19 N4 . . . . -0.5(3) ?
C17 C18 C19 C20 . . . . 179.8(2) ?
C16 N4 C19 C18 . . . . 0.9(3) ?
C16 N4 C19 C20 . . . . -179.41(19) ?
C18 C19 C20 C1 . . . . 120.4(3) ?
N4 C19 C20 C1 . . . . -59.2(3) ?
C18 C19 C20 C31 . . . . -0.7(3) ?
N4 C19 C20 C31 . . . . 179.66(19) ?
C18 C19 C20 C32 . . . . -124.5(3) ?
N4 C19 C20 C32 . . . . 55.9(3) ?
C2 C1 C20 C19 . . . . 137.3(2) ?
N1 C1 C20 C19 . . . . -47.1(3) ?
C2 C1 C20 C31 . . . . -101.4(3) ?
N1 C1 C20 C31 . . . . 74.3(3) ?
C2 C1 C20 C32 . . . . 18.9(3) ?
N1 C1 C20 C32 . . . . -165.5(2) ?
C11 C10 C24 O25 . . . . 138.4(3) ?
C9 C10 C24 O25 . . . . -100.4(3) ?
C23 C10 C24 O25 . . . . 17.2(3) ?
C11 C10 C24 O26 . . . . -44.0(3) ?
C9 C10 C24 O26 . . . . 77.3(2) ?
C23 C10 C24 O26 . . . . -165.12(19) ?
O25 C24 O26 C27 . . . . -3.1(4) ?
C10 C24 O26 C27 . . . . 179.1(2) ?
C24 O26 C27 C28 . . . . 88.2(4) ?
C24 O26 C27 C28A . . . . 165.5(6) ?
C19 C20 C32 O33 . . . . -37.8(3) ?
C1 C20 C32 O33 . . . . 82.2(3) ?
C31 C20 C32 O33 . . . . -159.8(2) ?
C19 C20 C32 O34 . . . . 145.66(19) ?
C1 C20 C32 O34 . . . . -94.3(2) ?
C31 C20 C32 O34 . . . . 23.6(3) ?
O33 C32 O34 C35 . . . . -5.7(3) ?
C20 C32 O34 C35 . . . . 170.92(19) ?
C32 O34 C35 C36A . . . . -107.8(8) ?
C32 O34 C35 C36 . . . . -177.0(2) ?
